data_7217245
loop_
_publ_author_name
'Trivedi, Manoj'
'Singh, Gurmeet'
'Kumar, Abhinav'
'Rath, Nigam P.'

_publ_section_title
;
 Cyano and end-to-end azido bridged 3D copper(II)-copper(I) mixed-valence
 coordination polymer and its transformation to copper nitride
 nanoparticles.
;
_journal_name_full 'RSC Advances'
_journal_paper_doi 10.1039/C4RA05980H
_journal_year 2014
_chemical_formula_moiety 'C6 H18 Cu5 N18'
_chemical_formula_sum 'C6 H18 Cu5 N18'
_chemical_formula_weight 660.08
_chemical_name_systematic
;
 ?
;
_space_group_crystal_system monoclinic
_space_group_IT_number 14
_space_group_name_Hall '-P 2yn'
_space_group_name_H-M_alt 'P 1 21/n 1'
_symmetry_space_group_name_Hall '-P 2yn'
_symmetry_space_group_name_H-M 'P 1 21/n 1'
_atom_sites_solution_hydrogens geom
_audit_creation_method SHELXL-2013
_cell_angle_alpha 90
_cell_angle_beta 107.692(16)
_cell_angle_gamma 90
_cell_formula_units_Z 2
_cell_length_a 9.2061(11)
_cell_length_b 11.3907(15)
_cell_length_c 9.9910(18)
_cell_measurement_temperature 293(2)
_cell_volume 998.1(3)
_computing_cell_refinement 'X-calibur S SAINT'
_computing_data_collection 'X-calibur S oxford'
_computing_data_reduction 'X-calibur S SAINT'
_computing_molecular_graphics 'Oxford SHELXTL'
_computing_publication_material 'Oxford SHELXTL'
_computing_structure_refinement 'SHELXL-2013 (Sheldrick, 2013)'
_computing_structure_solution 'SHELXL-2013 (Sheldrick, 2013)'
_diffrn_ambient_temperature 293(2)
_diffrn_detector_area_resol_mean 15.9853
_diffrn_measured_fraction_theta_full 0.977
_diffrn_measured_fraction_theta_max 0.977
_diffrn_measurement_device_type 'fine-focus sealed tube'
_diffrn_measurement_method '\f and \w scans'
_diffrn_radiation_type MoK\a
_diffrn_radiation_wavelength 0.71073
_diffrn_reflns_av_R_equivalents 0.0572
_diffrn_reflns_av_unetI/netI 0.0716
_diffrn_reflns_Laue_measured_fraction_full 0.977
_diffrn_reflns_Laue_measured_fraction_max 0.977
_diffrn_reflns_limit_h_max 10
_diffrn_reflns_limit_h_min -10
_diffrn_reflns_limit_k_max 13
_diffrn_reflns_limit_k_min -13
_diffrn_reflns_limit_l_max 11
_diffrn_reflns_limit_l_min -11
_diffrn_reflns_number 5050
_diffrn_reflns_point_group_measured_fraction_full 0.977
_diffrn_reflns_point_group_measured_fraction_max 0.977
_diffrn_reflns_theta_full 25.000
_diffrn_reflns_theta_max 24.984
_diffrn_reflns_theta_min 2.931
_exptl_absorpt_coefficient_mu 5.276
_exptl_absorpt_correction_type multi-scan
_exptl_absorpt_process_details
;
CrysAlisPro, Agilent Technologies,
Version 1.171.34.49 (release 20-01-2011 CrysAlis171 .NET)
(compiled Jan 20 2011,15:58:25)
Empirical absorption correction using spherical harmonics,
 implemented in SCALE3 ABSPACK scaling algorithm.
;
_exptl_crystal_colour blue
_exptl_crystal_density_diffrn 2.196
_exptl_crystal_description block
_exptl_crystal_F_000 650
_exptl_crystal_size_max 0.30
_exptl_crystal_size_mid 0.15
_exptl_crystal_size_min 0.10
_exptl_transmission_factor_max 0.590
_exptl_transmission_factor_min 0.402
_refine_ls_extinction_expression Fc^*^=kFc[1+0.001xFc^2^\l^3^/sin(2\q)]^-1/4^
_refine_ls_extinction_method SHELXL
_refine_ls_goodness_of_fit_ref 1.017
_refine_ls_hydrogen_treatment constr
_refine_ls_matrix_type full
_refine_ls_number_parameters 137
_refine_ls_number_reflns 1714
_refine_ls_number_restraints 0
_refine_ls_restrained_S_all 1.017
_refine_ls_R_factor_all 0.0883
_refine_ls_R_factor_gt 0.0643
_refine_ls_shift/su_max 0.015
_refine_ls_shift/su_mean 0.015
_refine_ls_structure_factor_coef Fsqd
_refine_ls_weighting_details 'w=1/[\s^2^(Fo^2^)+(0.0808P)^2^+5.1036P] where P=(Fo^2^+2Fc^2^)/3'
_refine_ls_weighting_scheme calc
_refine_ls_wR_factor_gt 0.1518
_refine_ls_wR_factor_ref 0.1687
_reflns_Friedel_coverage 0.000
_reflns_number_gt 1289
_reflns_number_total 1714
_reflns_threshold_expression 'I > 2\s(I)'
_cod_data_source_file c4ra05980h2.cif
_cod_data_source_block Complex-1
_cod_database_code 7217245
_shelx_space_group_comment
;
The symmetry employed for this shelxl refinement is uniquely defined
by the following loop, which should always be used as a source of
symmetry information in preference to the above space-group names.
They are only intended as comments.
;
_shelx_estimated_absorpt_t_min 0.597
_shelx_estimated_absorpt_t_max 0.711

loop_
_space_group_symop_operation_xyz
'x, y, z'
'-x+1/2, y+1/2, -z+1/2'
'-x, -y, -z'
'x-1/2, -y-1/2, z-1/2'

loop_
_atom_site_label
_atom_site_type_symbol
_atom_site_fract_x
_atom_site_fract_y
_atom_site_fract_z
_atom_site_U_iso_or_equiv
_atom_site_adp_type
_atom_site_occupancy
_atom_site_site_symmetry_order
_atom_site_calc_flag
_atom_site_refinement_flags_posn
_atom_site_refinement_flags_adp
_atom_site_refinement_flags_occupancy
Cu1 Cu 0.04467(12) 0.71856(10) 0.97732(12) 0.0317(4) Uani 1 1 d . . .
Cu2 Cu 1.0000 0.5000 1.5000 0.0339(5) Uani 1 2 d S . P
Cu3 Cu 0.47493(12) 0.42473(10) 1.15717(14) 0.0429(5) Uani 1 1 d . . .
N9 N 0.4897(8) 0.1715(7) 1.0465(9) 0.0337(19) Uani 1 1 d . . .
N6 N -0.1315(8) 0.8307(7) 0.8970(8) 0.039(2) Uani 1 1 d . . .
H6A H -0.0999 0.8911 0.8566 0.058 Uiso 1 1 calc R U .
H6B H -0.1658 0.8568 0.9658 0.058 Uiso 1 1 calc R U .
H6C H -0.2062 0.7934 0.8334 0.058 Uiso 1 1 calc R U .
N2 N 0.2750(9) 0.9019(6) 1.1734(8) 0.0324(19) Uani 1 1 d . . .
C8 C 0.6741(11) 0.4645(8) 1.2910(10) 0.032(2) Uani 1 1 d . . .
N7 N 0.2177(9) 0.6054(7) 1.0502(9) 0.039(2) Uani 1 1 d . . .
N8 N 0.7912(9) 0.4854(6) 1.3680(9) 0.0356(19) Uani 1 1 d . . .
C9 C 0.4751(10) 0.2679(9) 1.0760(11) 0.035(2) Uani 1 1 d . . .
N3 N 0.3982(9) 0.9419(7) 1.2009(10) 0.044(2) Uani 1 1 d . . .
C7 C 0.3181(11) 0.5405(8) 1.0850(10) 0.033(2) Uani 1 1 d . . .
N4 N -0.0676(8) 0.6472(7) 1.1022(9) 0.0354(19) Uani 1 1 d . . .
H4A H -0.1504 0.6102 1.0496 0.053 Uiso 1 1 calc R U .
H4B H -0.0949 0.7037 1.1513 0.053 Uiso 1 1 calc R U .
H4C H -0.0070 0.5963 1.1609 0.053 Uiso 1 1 calc R U .
N5 N 0.1289(9) 0.7556(7) 0.8180(8) 0.036(2) Uani 1 1 d . . .
H5A H 0.2277 0.7725 0.8524 0.055 Uiso 1 1 calc R U .
H5B H 0.0795 0.8170 0.7700 0.055 Uiso 1 1 calc R U .
H5C H 0.1166 0.6938 0.7611 0.055 Uiso 1 1 calc R U .
N1 N 0.1511(9) 0.8647(7) 1.1524(9) 0.042(2) Uani 1 1 d . . .

loop_
_atom_site_aniso_label
_atom_site_aniso_U_11
_atom_site_aniso_U_22
_atom_site_aniso_U_33
_atom_site_aniso_U_23
_atom_site_aniso_U_13
_atom_site_aniso_U_12
Cu1 0.0176(6) 0.0336(7) 0.0414(8) 0.0081(5) 0.0052(5) 0.0042(4)
Cu2 0.0161(8) 0.0307(9) 0.0476(11) 0.0069(8) -0.0011(7) -0.0026(6)
Cu3 0.0206(7) 0.0340(7) 0.0604(10) -0.0055(6) -0.0081(6) 0.0052(5)
N9 0.019(4) 0.030(4) 0.048(5) -0.011(4) 0.004(4) -0.002(3)
N6 0.025(4) 0.048(5) 0.040(5) 0.011(4) 0.006(4) 0.013(4)
N2 0.025(5) 0.027(4) 0.041(5) -0.008(4) 0.003(4) 0.003(3)
C8 0.031(5) 0.025(4) 0.032(6) -0.002(4) -0.002(4) 0.005(4)
N7 0.025(4) 0.045(5) 0.046(5) 0.009(4) 0.006(4) 0.006(4)
N8 0.024(4) 0.033(4) 0.044(5) 0.000(4) 0.003(4) -0.003(3)
C9 0.015(4) 0.047(6) 0.038(6) -0.004(5) 0.001(4) -0.007(4)
N3 0.027(5) 0.044(5) 0.059(6) -0.010(5) 0.009(4) -0.005(4)
C7 0.027(5) 0.032(5) 0.032(6) 0.002(4) -0.002(4) 0.000(4)
N4 0.023(4) 0.036(4) 0.047(5) 0.002(4) 0.010(4) -0.002(3)
N5 0.033(5) 0.029(4) 0.046(5) -0.003(4) 0.010(4) -0.001(3)
N1 0.029(5) 0.042(5) 0.054(6) -0.013(4) 0.009(4) -0.005(4)

loop_
_atom_type_symbol
_atom_type_description
_atom_type_scat_dispersion_real
_atom_type_scat_dispersion_imag
_atom_type_scat_source
C C 0.0033 0.0016 'International Tables Vol C Tables 4.2.6.8 and 6.1.1.4'
H H 0.0000 0.0000 'International Tables Vol C Tables 4.2.6.8 and 6.1.1.4'
N N 0.0061 0.0033 'International Tables Vol C Tables 4.2.6.8 and 6.1.1.4'
Cu Cu 0.3201 1.2651 'International Tables Vol C Tables 4.2.6.8 and 6.1.1.4'

loop_
_geom_angle_atom_site_label_1
_geom_angle_atom_site_label_2
_geom_angle_atom_site_label_3
_geom_angle
_geom_angle_site_symmetry_1
_geom_angle_site_symmetry_3
N7 Cu1 N5 88.1(3) . .
N7 Cu1 N4 90.9(3) . .
N5 Cu1 N4 164.8(3) . .
N7 Cu1 N6 178.0(3) . .
N5 Cu1 N6 90.5(3) . .
N4 Cu1 N6 90.0(3) . .
N7 Cu1 N1 94.5(3) . .
N5 Cu1 N1 105.1(3) . .
N4 Cu1 N1 90.1(3) . .
N6 Cu1 N1 87.2(3) . .
N8 Cu2 N8 180.0 3_768 .
N8 Cu2 N9 88.2(3) 3_768 2_657
N8 Cu2 N9 91.8(3) . 2_657
N8 Cu2 N9 91.8(3) 3_768 4_666
N8 Cu2 N9 88.2(3) . 4_666
N9 Cu2 N9 180.0 2_657 4_666
C7 Cu3 C9 124.3(4) . .
C7 Cu3 C8 122.3(4) . .
C9 Cu3 C8 111.9(4) . .
C9 N9 Cu2 175.3(8) . 2_647
N3 N2 N1 176.4(10) . .
N8 C8 Cu3 178.5(8) . .
C7 N7 Cu1 176.3(8) . .
C8 N8 Cu2 172.6(7) . .
N9 C9 Cu3 170.3(9) . .
N7 C7 Cu3 173.7(9) . .
N2 N1 Cu1 122.7(7) . .

loop_
_geom_bond_atom_site_label_1
_geom_bond_atom_site_label_2
_geom_bond_distance
_geom_bond_site_symmetry_2
Cu1 N7 2.006(8) .
Cu1 N5 2.016(8) .
Cu1 N4 2.018(7) .
Cu1 N6 2.029(7) .
Cu1 N1 2.398(8) .
Cu2 N8 1.980(8) 3_768
Cu2 N8 1.980(8) .
Cu2 N9 2.017(8) 2_657
Cu2 N9 2.017(8) 4_666
Cu3 C7 1.926(9) .
Cu3 C9 1.962(11) .
Cu3 C8 1.966(10) .
N9 C9 1.155(12) .
N9 Cu2 2.017(8) 2_647
N2 N3 1.175(11) .
N2 N1 1.174(11) .
C8 N8 1.143(12) .
N7 C7 1.152(12) .
